data_4324474
loop_
_publ_author_name
'Michael J. Zdilla'
'Atul K. Verma'
'Sonny C. Lee'

_publ_contact_author_address
;                                                                               
 Department of Chemistry
 University of Waterloo
 200 University Avenue West
 Waterloo, Ontario  N2L 3G1
 CANADA  
;
_publ_contact_author_email sclee@uwaterloo.ca
_publ_contact_author_fax 519-746-0435
_publ_contact_author_name 'Sonny C. Lee'
_publ_contact_author_phone '519-885-1211 x37501'
_publ_section_title
;
 Iron-Mediated Hydrazine Reduction and the Formation of Iron-Arylimide
 Heterocubanes
;
_journal_name_full 'Inorganic Chemistry'
_journal_page_first 1551
_journal_page_last 1562
_journal_paper_doi 10.1021/ic1021627
_journal_volume 50
_journal_year 2011
_chemical_compound_source 'Chemical synthesis, S.C. Lee lab'
_chemical_formula_moiety
;
 [(C4 H8 O)6 Fe 2+], [(C7 H7 N 2-)4 (C9 H11 S 1-)3 
 (C6 H18 N Si2 1-) (Fe 3+)3 (Fe 2+)]2, (C4H8O)2
;
_chemical_formula_structural '[Fe(C4H8O)6 2+] . 2[Fe4(NC7H7)4(SC9H11)3{N(Si(CH3)3)2} 1-] . 2(C4H8O)'
_chemical_formula_sum 'C148 H210 Fe9 N10 O8 S6 Si4'
_chemical_formula_weight 3064.63
_chemical_name_systematic
; 
 ?
;
_space_group_IT_number 15
_symmetry_cell_setting monoclinic
_symmetry_space_group_name_Hall '-C 2yc'
_symmetry_space_group_name_H-M 'C 1 2/c 1'
_atom_sites_solution_hydrogens geom
_atom_sites_solution_primary direct
_atom_sites_solution_secondary difmap
_audit_creation_method SHELXL
_cell_angle_alpha 90.00
_cell_angle_beta 113.8988(10)
_cell_angle_gamma 90.00
_cell_formula_units_Z 4
_cell_length_a 25.5272(5)
_cell_length_b 21.9314(5)
_cell_length_c 30.2981(6)
_cell_measurement_reflns_used 41154
_cell_measurement_temperature 200(2)
_cell_measurement_theta_max 22.98
_cell_measurement_theta_min 1.27
_cell_volume 15508.0(6)
_computing_cell_refinement DENZO-SMN
_computing_data_collection 'NONIUS COLLECT'
_computing_data_reduction DENZO-SMN
_computing_molecular_graphics 'Siemens SHELXTL'
_computing_publication_material 'CIFTAB, Siemens SHELXTL'
_computing_structure_refinement 'Siemens SHELXTL'
_computing_structure_solution 'Siemens SHELXTL'
_diffrn_ambient_temperature 200(2)
_diffrn_measured_fraction_theta_full 1.0
_diffrn_measured_fraction_theta_max 1.0
_diffrn_measurement_device 'Nonius KappaCCD'
_diffrn_measurement_method '\w scans'
_diffrn_radiation_monochromator graphite
_diffrn_radiation_source 'fine-focus sealed tube'
_diffrn_radiation_type MoK\a
_diffrn_radiation_wavelength 0.71073
_diffrn_reflns_av_R_equivalents 0.073
_diffrn_reflns_av_sigmaI/netI 0.0682
_diffrn_reflns_limit_h_max 28
_diffrn_reflns_limit_h_min 0
_diffrn_reflns_limit_k_max 24
_diffrn_reflns_limit_k_min 0
_diffrn_reflns_limit_l_max 30
_diffrn_reflns_limit_l_min -33
_diffrn_reflns_number 41154
_diffrn_reflns_theta_full 22.98
_diffrn_reflns_theta_max 22.98
_diffrn_reflns_theta_min 1.27
_diffrn_standards_number 0
_exptl_absorpt_coefficient_mu 0.984
_exptl_absorpt_correction_type none
_exptl_crystal_colour black
_exptl_crystal_density_diffrn 1.313
_exptl_crystal_description plate
_exptl_crystal_F_000 6472
_exptl_crystal_size_max 0.28
_exptl_crystal_size_mid 0.22
_exptl_crystal_size_min 0.12
_refine_diff_density_max 1.015
_refine_diff_density_min -0.483
_refine_diff_density_rms 0.070
_refine_ls_extinction_method none
_refine_ls_goodness_of_fit_all 1.033
_refine_ls_goodness_of_fit_obs 1.123
_refine_ls_hydrogen_treatment mixed
_refine_ls_matrix_type full
_refine_ls_number_parameters 864
_refine_ls_number_reflns 10777
_refine_ls_number_restraints 17
_refine_ls_restrained_S_all 1.033
_refine_ls_restrained_S_obs 1.122
_refine_ls_R_factor_all 0.1151
_refine_ls_R_factor_obs 0.0686
_refine_ls_shift/esd_max 0.001
_refine_ls_shift/esd_mean 0.000
_refine_ls_structure_factor_coef Fsqd
_refine_ls_weighting_details 'w=1/[\s^2^(Fo^2^)+(0.0779P)^2^+0.0000P] where P=(Fo^2^+2Fc^2^)/3'
_refine_ls_weighting_scheme calc
_refine_ls_wR_factor_all 0.1686
_refine_ls_wR_factor_obs 0.1466
_reflns_number_observed 7139
_reflns_number_total 10777
_reflns_observed_criterion I>2\s(I)
_cod_data_source_file ic1021627_si_002_1.cif
_cod_data_source_block 578_15m4
_cod_database_code 4324474

loop_
_symmetry_equiv_pos_as_xyz
'x, y, z'
'-x, y, -z+1/2'
'x+1/2, y+1/2, z'
'-x+1/2, y+1/2, -z+1/2'
'-x, -y, -z'
'x, -y, z-1/2'
'-x+1/2, -y+1/2, -z'
'x+1/2, -y+1/2, z-1/2'

loop_
_atom_site_aniso_label
_atom_site_aniso_U_11
_atom_site_aniso_U_22
_atom_site_aniso_U_33
_atom_site_aniso_U_23
_atom_site_aniso_U_13
_atom_site_aniso_U_12
Fe1 0.0542(6) 0.0482(6) 0.0577(6) 0.0082(5) 0.0217(5) -0.0027(5)
Fe2 0.0472(6) 0.0517(6) 0.0459(5) 0.0082(5) 0.0154(4) 0.0022(5)
Fe3 0.0532(6) 0.0538(6) 0.0436(5) 0.0063(5) 0.0153(5) -0.0026(5)
Fe4 0.0479(6) 0.0506(6) 0.0440(5) 0.0053(5) 0.0162(4) 0.0010(5)
Fe5 0.0412(7) 0.0528(9) 0.0409(7) 0.000 0.0160(6) 0.000
N1 0.043(3) 0.045(3) 0.043(3) 0.004(3) 0.011(2) -0.003(3)
N2 0.055(3) 0.045(3) 0.054(3) 0.005(3) 0.021(3) 0.001(3)
N3 0.051(3) 0.048(3) 0.046(3) 0.010(3) 0.017(3) 0.004(3)
N4 0.048(3) 0.052(4) 0.045(3) 0.006(3) 0.012(3) -0.007(3)
N11 0.066(4) 0.067(4) 0.103(5) 0.042(4) 0.041(4) 0.012(3)
S2 0.0600(12) 0.0752(14) 0.0607(12) -0.0066(10) 0.0207(10) 0.0082(10)
S3 0.0780(14) 0.099(2) 0.0455(11) 0.0061(11) 0.0204(10) -0.0167(12)
S4 0.0486(10) 0.0620(12) 0.0594(11) 0.0113(9) 0.0178(9) 0.0051(9)
Si1 0.070(2) 0.082(2) 0.101(2) 0.023(2) 0.0143(14) -0.0140(14)
Si2 0.0704(15) 0.0604(14) 0.0744(15) 0.0090(12) 0.0133(12) -0.0048(12)
O50 0.057(4) 0.050(4) 0.062(4) 0.000 0.027(3) 0.000
O60 0.052(3) 0.055(3) 0.045(3) 0.001(2) 0.012(2) -0.002(2)
O70 0.043(3) 0.070(3) 0.047(3) -0.001(2) 0.019(2) -0.003(2)
O80 0.043(4) 0.057(4) 0.055(4) 0.000 0.025(3) 0.000
C4 0.118(30) 0.106(34) 0.120(28) 0.029(21) 0.021(24) 0.010(25)
C4* 0.137(51) 0.056(20) 0.057(22) 0.004(15) 0.017(29) -0.020(33)
C3 0.131(9) 0.093(8) 0.119(9) 0.011(7) 0.050(8) 0.027(7)
C5 0.126(9) 0.100(8) 0.098(8) 0.018(7) 0.053(7) 0.024(7)
C2 0.083(6) 0.084(7) 0.102(7) 0.009(6) 0.041(5) -0.004(5)
O1 0.093(4) 0.086(4) 0.081(4) 0.005(4) 0.026(3) 0.016(3)
C11 0.045(4) 0.051(4) 0.043(4) 0.005(3) 0.018(3) 0.005(3)
C12 0.048(4) 0.071(5) 0.047(4) 0.004(4) 0.018(3) 0.001(4)
C13 0.054(5) 0.057(5) 0.064(5) -0.014(4) 0.019(4) -0.004(4)
C14 0.063(5) 0.043(5) 0.081(6) 0.002(4) 0.035(4) 0.006(4)
C15 0.064(5) 0.058(5) 0.066(5) 0.010(4) 0.027(4) 0.003(4)
C16 0.054(4) 0.050(5) 0.056(4) 0.001(4) 0.021(3) -0.002(4)
C17 0.119(7) 0.051(5) 0.119(7) -0.009(5) 0.075(6) -0.014(5)
C21 0.049(4) 0.046(4) 0.046(4) 0.008(3) 0.010(3) -0.002(4)
C22 0.052(5) 0.063(5) 0.050(4) -0.002(4) 0.014(4) -0.009(4)
C23 0.061(5) 0.071(6) 0.063(5) -0.013(4) 0.028(4) -0.005(4)
C24 0.063(5) 0.062(5) 0.056(4) 0.001(4) 0.022(4) -0.002(4)
C25 0.080(6) 0.043(5) 0.080(5) -0.012(4) 0.028(5) -0.014(4)
C26 0.055(5) 0.061(5) 0.079(5) 0.003(4) 0.026(4) -0.006(4)
C27 0.099(7) 0.077(6) 0.104(7) -0.016(5) 0.047(6) 0.012(5)
C31 0.062(5) 0.037(4) 0.039(4) 0.007(3) 0.020(4) 0.007(3)
C32 0.043(4) 0.076(5) 0.046(4) 0.014(4) 0.011(3) 0.009(4)
C33 0.057(5) 0.075(5) 0.049(5) 0.012(4) 0.015(4) 0.019(4)
C34 0.084(6) 0.051(5) 0.050(4) 0.004(4) 0.031(4) 0.013(4)
C35 0.061(5) 0.064(5) 0.062(5) 0.000(4) 0.032(4) -0.001(4)
C36 0.054(4) 0.065(5) 0.055(5) 0.004(4) 0.023(4) 0.003(4)
C37 0.097(6) 0.093(6) 0.057(5) 0.009(5) 0.034(5) 0.021(5)
C41 0.063(5) 0.049(4) 0.038(4) 0.008(3) 0.017(4) -0.003(4)
C42 0.059(5) 0.080(6) 0.055(5) -0.004(4) 0.012(4) -0.005(5)
C43 0.059(5) 0.109(8) 0.069(5) 0.013(6) 0.004(5) 0.000(5)
C44 0.071(6) 0.100(8) 0.066(6) 0.018(6) -0.006(5) -0.029(6)
C45 0.105(8) 0.073(6) 0.069(6) 0.006(5) 0.009(6) -0.023(6)
C46 0.079(6) 0.061(5) 0.054(5) 0.008(4) 0.012(4) -0.011(4)
C47 0.094(7) 0.156(11) 0.129(9) 0.031(8) -0.044(7) -0.051(7)
C52 0.087(6) 0.058(5) 0.090(6) -0.001(5) 0.048(5) -0.011(4)
C53 0.106(7) 0.061(5) 0.092(7) 0.004(5) 0.039(5) -0.005(5)
C62 0.056(5) 0.074(5) 0.066(5) 0.021(4) 0.017(4) 0.003(4)
C63 0.091(16) 0.074(17) 0.047(13) 0.015(11) 0.013(12) -0.013(12)
C64 0.067(10) 0.082(10) 0.059(8) -0.018(8) 0.008(7) 0.026(8)
C63* 0.063(31) 0.178(61) 0.045(28) 0.034(33) -0.009(24) -0.039(34)
C64* 0.031(14) 0.087(20) 0.040(15) -0.014(13) -0.009(10) 0.016(12)
C65 0.077(5) 0.065(5) 0.060(5) -0.009(4) 0.009(4) 0.003(4)
C72 0.053(4) 0.083(6) 0.050(4) 0.003(4) 0.025(3) -0.005(4)
C73 0.070(5) 0.071(5) 0.068(5) 0.011(4) 0.038(4) 0.010(4)
C74 0.050(4) 0.086(6) 0.066(5) 0.001(4) 0.026(4) -0.004(4)
C75 0.047(4) 0.075(5) 0.061(5) -0.003(4) 0.017(4) -0.009(4)
C82 0.069(5) 0.059(5) 0.073(5) 0.003(4) 0.032(4) 0.000(4)
C83 0.074(5) 0.058(5) 0.070(5) 0.002(4) 0.037(4) 0.011(4)
C111 0.075(6) 0.128(9) 0.143(9) 0.044(7) 0.048(6) 0.019(6)
C112 0.106(8) 0.123(9) 0.098(7) 0.004(6) -0.004(6) -0.053(7)
C113 0.096(7) 0.128(9) 0.133(9) 0.048(7) 0.033(7) -0.020(6)
C121 0.107(7) 0.070(6) 0.087(6) 0.013(5) 0.024(5) -0.006(5)
C122 0.096(7) 0.073(6) 0.104(7) -0.001(5) 0.020(5) 0.002(5)
C123 0.071(5) 0.073(6) 0.074(5) 0.002(5) 0.005(4) 0.001(4)
C221 0.047(4) 0.058(5) 0.057(4) -0.009(4) 0.020(4) 0.004(4)
C222 0.064(5) 0.066(5) 0.065(5) -0.011(4) 0.022(4) -0.003(4)
C223 0.058(6) 0.103(7) 0.092(6) -0.012(6) 0.034(5) -0.006(5)
C224 0.066(6) 0.115(8) 0.090(7) 0.010(6) 0.018(5) 0.025(6)
C225 0.084(7) 0.103(7) 0.073(6) 0.017(5) 0.036(5) 0.022(6)
C226 0.070(5) 0.060(5) 0.068(5) 0.000(4) 0.033(4) 0.017(4)
C227 0.087(6) 0.080(6) 0.088(6) -0.015(5) 0.039(5) -0.016(5)
C331 0.074(5) 0.063(5) 0.044(4) 0.011(4) 0.019(4) -0.008(4)
C332 0.080(6) 0.076(6) 0.046(4) 0.000(4) 0.012(4) -0.006(5)
C333 0.103(8) 0.087(7) 0.062(6) -0.007(5) 0.013(6) -0.016(6)
C334 0.075(7) 0.131(9) 0.054(5) 0.011(6) 0.001(5) -0.018(7)
C335 0.095(7) 0.100(8) 0.060(5) 0.034(5) 0.028(5) 0.019(6)
C336 0.082(6) 0.067(6) 0.044(4) 0.017(4) 0.013(4) -0.001(5)
C337 0.134(9) 0.098(7) 0.082(6) -0.016(6) 0.035(6) 0.015(7)
C338 0.095(6) 0.070(6) 0.095(6) 0.014(5) 0.053(5) 0.009(5)
C339 0.117(7) 0.071(6) 0.081(6) 0.003(5) 0.042(5) 0.004(5)
C441 0.044(4) 0.056(5) 0.052(4) 0.003(4) 0.009(3) 0.010(3)
C442 0.053(4) 0.053(5) 0.058(5) 0.002(4) 0.016(4) 0.001(4)
C443 0.066(5) 0.069(6) 0.089(6) 0.007(5) 0.024(5) 0.002(5)
C444 0.067(6) 0.061(6) 0.117(8) 0.000(6) 0.021(6) -0.010(4)
C445 0.060(5) 0.076(7) 0.090(7) -0.018(6) 0.005(5) -0.001(5)
C446 0.039(4) 0.075(6) 0.065(5) -0.005(5) 0.005(4) 0.010(4)
C447 0.093(6) 0.061(5) 0.064(5) 0.008(4) 0.041(4) 0.004(4)
C448 0.076(6) 0.108(7) 0.056(5) -0.017(5) 0.010(4) 0.011(5)

loop_
_atom_site_label
_atom_site_type_symbol
_atom_site_fract_x
_atom_site_fract_y
_atom_site_fract_z
_atom_site_U_iso_or_equiv
_atom_site_thermal_displace_type
_atom_site_occupancy
_atom_site_calc_flag
_atom_site_refinement_flags
_atom_site_disorder_group
Fe1 Fe -0.09543(4) 0.33637(4) -0.11621(3) 0.0537(3) Uani 1 d . .
Fe2 Fe -0.08379(4) 0.21791(4) -0.12030(3) 0.0494(3) Uani 1 d . .
Fe3 Fe -0.09796(4) 0.25595(4) -0.04485(3) 0.0516(3) Uani 1 d . .
Fe4 Fe -0.18439(4) 0.26669(4) -0.12835(3) 0.0483(3) Uani 1 d . .
Fe5 Fe 0.0000 0.11507(6) 0.2500 0.0452(3) Uani 1 d S .
N1 N -0.1397(2) 0.1954(2) -0.0921(2) 0.0459(13) Uani 1 d . .
N2 N -0.1449(2) 0.3283(2) -0.0792(2) 0.0518(14) Uani 1 d . .
N3 N -0.1371(2) 0.2777(2) -0.1661(2) 0.0493(14) Uani 1 d . .
N4 N -0.0391(2) 0.2755(2) -0.0708(2) 0.0507(14) Uani 1 d . .
N11 N -0.0848(3) 0.4148(3) -0.1411(2) 0.076(2) Uani 1 d . .
S2 S -0.05857(8) 0.14204(9) -0.15753(7) 0.0665(5) Uani 1 d . .
S3 S -0.08315(9) 0.23369(11) 0.03153(7) 0.0758(6) Uani 1 d . .
S4 S -0.28106(7) 0.26573(9) -0.16279(6) 0.0580(5) Uani 1 d . .
Si1 Si -0.02028(10) 0.44246(12) -0.13271(10) 0.0911(8) Uani 1 d . .
Si2 Si -0.14899(10) 0.45189(10) -0.17786(8) 0.0736(7) Uani 1 d . .
O50 O 0.0000 0.2116(3) 0.2500 0.055(2) Uani 1 d S .
O60 O -0.0656(2) 0.1122(2) 0.17741(14) 0.0531(12) Uani 1 d . .
O70 O 0.0638(2) 0.1143(2) 0.22074(14) 0.0533(12) Uani 1 d . .
O80 O 0.0000 0.0180(3) 0.2500 0.050(2) Uani 1 d S .
C4 C 0.2142(25) -0.1241(30) 0.3265(21) 0.123(16) Uani 0.61(8) d P 1
H4A H 0.1983(25) -0.1557(30) 0.3410(21) 0.148 Uiso 0.61(8) calc PR 1
H4B H 0.2563(25) -0.1296(30) 0.3391(21) 0.148 Uiso 0.61(8) calc PR 1
C4* C 0.1900(37) -0.1320(34) 0.3202(23) 0.090(18) Uani 0.39(8) d P 2
H4*A H 0.2215(37) -0.1588(34) 0.3412(23) 0.108 Uiso 0.39(8) calc PR 2
H4*B H 0.1533(37) -0.1474(34) 0.3195(23) 0.108 Uiso 0.39(8) calc PR 2
C3 C 0.1886(5) -0.1291(5) 0.2741(4) 0.115(3) Uani 1 d . .
H3A H 0.1502(5) -0.1480(5) 0.2625(4) 0.137 Uiso 0.61(8) calc PR 1
H3B H 0.2132(5) -0.1532(5) 0.2624(4) 0.137 Uiso 0.61(8) calc PR 1
H3C H 0.1566(5) -0.1528(5) 0.2503(4) 0.137 Uiso 0.39(8) d PR 2
H3D H 0.2252(5) -0.1473(5) 0.2765(4) 0.137 Uiso 0.39(8) d PR 2
C5 C 0.2007(5) -0.0638(5) 0.3383(4) 0.106(3) Uani 1 d . .
H5A H 0.1717(5) -0.0665(5) 0.3522(4) 0.127 Uiso 0.61(8) calc PR 1
H5B H 0.2355(5) -0.0443(5) 0.3624(4) 0.127 Uiso 0.61(8) calc PR 1
H5C H 0.1824(5) -0.0518(5) 0.3602(4) 0.127 Uiso 0.39(8) d PR 2
H5D H 0.2426(5) -0.0585(5) 0.3554(4) 0.127 Uiso 0.39(8) d PR 2
C2 C 0.1850(4) -0.0643(4) 0.2585(3) 0.089(3) Uani 1 d . .
H2A H 0.2202(4) -0.0524(4) 0.2544(3) 0.107 Uiso 1 calc R .
H2B H 0.1516(4) -0.0581(4) 0.2275(3) 0.107 Uiso 1 calc R .
O1 O 0.1791(2) -0.0290(3) 0.2955(2) 0.090(2) Uani 1 d . .
C11 C -0.1602(3) 0.1360(3) -0.0931(2) 0.046(2) Uani 1 d . .
C12 C -0.1868(3) 0.1052(3) -0.1367(2) 0.056(2) Uani 1 d . .
H12A H -0.1924(3) 0.1256(3) -0.1660(2) 0.067 Uiso 1 calc R .
C13 C -0.2051(3) 0.0455(3) -0.1383(3) 0.060(2) Uani 1 d . .
H13A H -0.2237(3) 0.0260(3) -0.1687(3) 0.072 Uiso 1 calc R .
C14 C -0.1972(3) 0.0137(3) -0.0970(3) 0.060(2) Uani 1 d . .
C15 C -0.1719(3) 0.0448(3) -0.0537(3) 0.062(2) Uani 1 d . .
H15A H -0.1666(3) 0.0243(3) -0.0246(3) 0.075 Uiso 1 calc R .
C16 C -0.1540(3) 0.1045(3) -0.0513(2) 0.053(2) Uani 1 d . .
H16A H -0.1372(3) 0.1243(3) -0.0209(2) 0.064 Uiso 1 calc R .
C17 C -0.2161(4) -0.0515(3) -0.0994(3) 0.088(3) Uani 1 d . .
H17A H -0.2070(4) -0.0666(3) -0.0666(3) 0.131 Uiso 1 calc R .
H17B H -0.1961(4) -0.0764(3) -0.1146(3) 0.131 Uiso 1 calc R .
H17C H -0.2575(4) -0.0541(3) -0.1184(3) 0.131 Uiso 1 calc R .
C21 C -0.1599(3) 0.3758(3) -0.0550(2) 0.050(2) Uani 1 d . .
C22 C -0.2048(3) 0.3697(3) -0.0414(2) 0.058(2) Uani 1 d . .
H22A H -0.2264(3) 0.3330(3) -0.0482(2) 0.069 Uiso 1 calc R .
C23 C -0.2188(3) 0.4168(4) -0.0178(3) 0.064(2) Uani 1 d . .
H23A H -0.2506(3) 0.4118(4) -0.0094(3) 0.077 Uiso 1 calc R .
C24 C -0.1889(3) 0.4701(3) -0.0060(2) 0.061(2) Uani 1 d . .
C25 C -0.1447(3) 0.4761(3) -0.0198(3) 0.069(2) Uani 1 d . .
H25A H -0.1236(3) 0.5132(3) -0.0130(3) 0.083 Uiso 1 calc R .
C26 C -0.1294(3) 0.4298(3) -0.0436(3) 0.066(2) Uani 1 d . .
H26A H -0.0977(3) 0.4353(3) -0.0520(3) 0.079 Uiso 1 calc R .
C27 C -0.2031(4) 0.5210(4) 0.0214(3) 0.092(3) Uani 1 d . .
H27A H -0.2360(4) 0.5088(4) 0.0284(3) 0.137 Uiso 1 calc R .
H27B H -0.2126(4) 0.5581(4) 0.0018(3) 0.137 Uiso 1 calc R .
H27C H -0.1700(4) 0.5287(4) 0.0518(3) 0.137 Uiso 1 calc R .
C31 C -0.1495(3) 0.2849(3) -0.2159(2) 0.047(2) Uani 1 d . .
C32 C -0.2065(3) 0.2870(3) -0.2506(2) 0.057(2) Uani 1 d . .
H32A H -0.2373(3) 0.2830(3) -0.2409(2) 0.069 Uiso 1 calc R .
C33 C -0.2174(3) 0.2949(3) -0.2987(2) 0.063(2) Uani 1 d . .
H33A H -0.2560(3) 0.2967(3) -0.3216(2) 0.075 Uiso 1 calc R .
C34 C -0.1743(4) 0.3003(3) -0.3143(2) 0.061(2) Uani 1 d . .
C35 C -0.1175(3) 0.2970(3) -0.2800(3) 0.060(2) Uani 1 d . .
H35A H -0.0868(3) 0.3001(3) -0.2901(3) 0.072 Uiso 1 calc R .
C36 C -0.1058(3) 0.2893(3) -0.2319(2) 0.057(2) Uani 1 d . .
H36A H -0.0671(3) 0.2869(3) -0.2091(2) 0.069 Uiso 1 calc R .
C37 C -0.1870(4) 0.3082(4) -0.3677(2) 0.081(2) Uani 1 d . .
H37A H -0.1509(4) 0.3112(4) -0.3718(2) 0.122 Uiso 1 calc R .
H37B H -0.2094(4) 0.3455(4) -0.3798(2) 0.122 Uiso 1 calc R .
H37C H -0.2089(4) 0.2731(4) -0.3859(2) 0.122 Uiso 1 calc R .
C41 C 0.0175(3) 0.2886(3) -0.0395(2) 0.051(2) Uani 1 d . .
C42 C 0.0617(3) 0.2526(4) -0.0385(3) 0.068(2) Uani 1 d . .
H42A H 0.0536(3) 0.2173(4) -0.0583(3) 0.082 Uiso 1 calc R .
C43 C 0.1186(3) 0.2668(5) -0.0088(3) 0.086(3) Uani 1 d . .
H43A H 0.1488(3) 0.2416(5) -0.0090(3) 0.103 Uiso 1 calc R .
C44 C 0.1310(4) 0.3171(5) 0.0208(3) 0.090(3) Uani 1 d . .
C45 C 0.0859(5) 0.3521(4) 0.0205(3) 0.091(3) Uani 1 d . .
H45A H 0.0938(5) 0.3865(4) 0.0413(3) 0.109 Uiso 1 calc R .
C46 C 0.0298(3) 0.3386(4) -0.0089(3) 0.070(2) Uani 1 d . .
H46A H -0.0003(3) 0.3634(4) -0.0083(3) 0.083 Uiso 1 calc R .
C47 C 0.1935(4) 0.3305(5) 0.0541(4) 0.155(5) Uani 1 d . .
H47A H 0.1953(4) 0.3676(5) 0.0727(4) 0.232 Uiso 1 calc R .
H47B H 0.2158(4) 0.3364(5) 0.0346(4) 0.232 Uiso 1 calc R .
H47C H 0.2093(4) 0.2962(5) 0.0762(4) 0.232 Uiso 1 calc R .
C52 C 0.0320(4) 0.2501(3) 0.2305(3) 0.074(2) Uani 1 d . .
H52A H 0.0263(4) 0.2367(3) 0.1977(3) 0.089 Uiso 1 calc R .
H52B H 0.0734(4) 0.2492(3) 0.2516(3) 0.089 Uiso 1 calc R .
C53 C 0.0077(4) 0.3131(4) 0.2292(3) 0.086(3) Uani 1 d . .
H53A H 0.0367(4) 0.3448(4) 0.2326(3) 0.104 Uiso 1 calc R .
H53B H -0.0264(4) 0.3200(4) 0.1988(3) 0.104 Uiso 1 calc R .
C62 C -0.0893(3) 0.1636(3) 0.1455(2) 0.068(2) Uani 1 d DU .
H62A H -0.0606(3) 0.1810(3) 0.1349(2) 0.081 Uiso 0.67(3) calc PR 1
H62B H -0.1019(3) 0.1958(3) 0.1619(2) 0.081 Uiso 0.67(3) calc PR 1
H62C H -0.0598(3) 0.1877(3) 0.1421(2) 0.081 Uiso 0.33(3) d PR 2
H62D H -0.1124(3) 0.1888(3) 0.1564(2) 0.081 Uiso 0.33(3) d PR 2
C63 C -0.1398(12) 0.1378(7) 0.1031(6) 0.076(8) Uani 0.67(3) d PD 1
H63A H -0.1746(12) 0.1364(7) 0.1099(6) 0.091 Uiso 0.67(3) calc PR 1
H63B H -0.1480(12) 0.1622(7) 0.0735(6) 0.091 Uiso 0.67(3) calc PR 1
C64 C -0.1213(8) 0.0787(6) 0.0983(5) 0.075(6) Uani 0.67(3) d PD 1
H64A H -0.0928(8) 0.0796(6) 0.0838(5) 0.090 Uiso 0.67(3) calc PR 1
H64B H -0.1538(8) 0.0524(6) 0.0784(5) 0.090 Uiso 0.67(3) calc PR 1
C63* C -0.1323(17) 0.1377(9) 0.0988(8) 0.105(28) Uani 0.33(3) d PDU 2
H63C H -0.1148(17) 0.1298(9) 0.0756(8) 0.126 Uiso 0.33(3) calc PR 2
H63D H -0.1656(17) 0.1653(9) 0.0837(8) 0.126 Uiso 0.33(3) calc PR 2
C64* C -0.1496(8) 0.0786(7) 0.1155(10) 0.060(10) Uani 0.33(3) d PDU 2
H64C H -0.1774(8) 0.0861(7) 0.1302(10) 0.073 Uiso 0.33(3) calc PR 2
H64D H -0.1664(8) 0.0492(7) 0.0886(10) 0.073 Uiso 0.33(3) calc PR 2
C65 C -0.0936(3) 0.0564(3) 0.1522(3) 0.073(2) Uani 1 d DU .
H65A H -0.1231(3) 0.0420(3) 0.1632(3) 0.088 Uiso 0.67(3) calc PR 1
H65B H -0.0654(3) 0.0234(3) 0.1567(3) 0.088 Uiso 0.67(3) calc PR 1
H65C H -0.0980(3) 0.0284(3) 0.1748(3) 0.088 Uiso 0.33(3) d PR 2
H65D H -0.0708(3) 0.0372(3) 0.1375(3) 0.088 Uiso 0.33(3) d PR 2
C72 C 0.0537(3) 0.1043(4) 0.1700(2) 0.061(2) Uani 1 d D .
H72A H 0.0390(3) 0.1418(4) 0.1508(2) 0.073 Uiso 1 calc R .
H72B H 0.0256(3) 0.0710(4) 0.1558(2) 0.073 Uiso 1 calc R .
C73 C 0.1112(3) 0.0871(4) 0.1709(3) 0.067(2) Uani 1 d D .
H73A H 0.1141(3) 0.0979(4) 0.1402(3) 0.080 Uiso 1 calc R .
H73B H 0.1190(3) 0.0431(4) 0.1773(3) 0.080 Uiso 1 calc R .
C74 C 0.1515(3) 0.1255(4) 0.2124(2) 0.067(2) Uani 1 d D .
H74A H 0.1909(3) 0.1088(4) 0.2254(2) 0.080 Uiso 1 calc R .
H74B H 0.1523(3) 0.1683(4) 0.2024(2) 0.080 Uiso 1 calc R .
C75 C 0.1254(3) 0.1205(4) 0.2486(2) 0.063(2) Uani 1 d D .
H75A H 0.1407(3) 0.0845(4) 0.2695(2) 0.076 Uiso 1 calc R .
H75B H 0.1339(3) 0.1574(4) 0.2691(2) 0.076 Uiso 1 calc R .
C82 C 0.0375(3) -0.0193(3) 0.2381(3) 0.066(2) Uani 1 d . .
H82A H 0.0775(3) -0.0047(3) 0.2545(3) 0.079 Uiso 1 calc R .
H82B H 0.0267(3) -0.0193(3) 0.2028(3) 0.079 Uiso 1 calc R .
C83 C 0.0316(3) -0.0816(3) 0.2552(3) 0.065(2) Uani 1 d . .
H83A H 0.0556(3) -0.0869(3) 0.2901(3) 0.078 Uiso 1 calc R .
H83B H 0.0412(3) -0.1137(3) 0.2367(3) 0.078 Uiso 1 calc R .
C111 C 0.0340(4) 0.3834(5) -0.1281(4) 0.114(4) Uani 1 d . .
H11A H 0.0203(4) 0.3590(5) -0.1578(4) 0.171 Uiso 1 calc R .
H11B H 0.0401(4) 0.3568(5) -0.1005(4) 0.171 Uiso 1 calc R .
H11C H 0.0702(4) 0.4032(5) -0.1237(4) 0.171 Uiso 1 calc R .
C112 C 0.0066(4) 0.4890(5) -0.0754(3) 0.123(4) Uani 1 d . .
H11D H -0.0218(4) 0.5202(5) -0.0776(3) 0.185 Uiso 1 calc R .
H11E H 0.0428(4) 0.5086(5) -0.0711(3) 0.185 Uiso 1 calc R .
H11F H 0.0127(4) 0.4622(5) -0.0479(3) 0.185 Uiso 1 calc R .
C113 C -0.0209(4) 0.4938(5) -0.1829(4) 0.124(4) Uani 1 d . .
H11G H -0.0487(4) 0.5267(5) -0.1879(4) 0.186 Uiso 1 calc R .
H11H H -0.0317(4) 0.4701(5) -0.2127(4) 0.186 Uiso 1 calc R .
H11I H 0.0174(4) 0.5112(5) -0.1742(4) 0.186 Uiso 1 calc R .
C121 C -0.1628(4) 0.4524(4) -0.2423(3) 0.093(3) Uani 1 d . .
H12B H -0.1296(4) 0.4693(4) -0.2464(3) 0.139 Uiso 1 calc R .
H12C H -0.1967(4) 0.4774(4) -0.2600(3) 0.139 Uiso 1 calc R .
H12D H -0.1697(4) 0.4106(4) -0.2548(3) 0.139 Uiso 1 calc R .
C122 C -0.1460(4) 0.5329(4) -0.1559(3) 0.098(3) Uani 1 d . .
H12E H -0.1386(4) 0.5327(4) -0.1215(3) 0.146 Uiso 1 calc R .
H12F H -0.1826(4) 0.5531(4) -0.1742(3) 0.146 Uiso 1 calc R .
H12G H -0.1152(4) 0.5549(4) -0.1604(3) 0.146 Uiso 1 calc R .
C123 C -0.2150(3) 0.4188(4) -0.1746(3) 0.080(2) Uani 1 d . .
H12H H -0.2102(3) 0.4173(4) -0.1409(3) 0.120 Uiso 1 calc R .
H12I H -0.2211(3) 0.3775(4) -0.1881(3) 0.120 Uiso 1 calc R .
H12J H -0.2481(3) 0.4443(4) -0.1933(3) 0.120 Uiso 1 calc R .
C221 C 0.0114(3) 0.1182(3) -0.1185(2) 0.054(2) Uani 1 d . .
C222 C 0.0591(3) 0.1447(4) -0.1224(3) 0.066(2) Uani 1 d . .
C223 C 0.1138(4) 0.1245(4) -0.0921(3) 0.083(3) Uani 1 d . .
H22B H 0.1466(4) 0.1421(4) -0.0942(3) 0.100 Uiso 1 calc R .
C224 C 0.1199(4) 0.0790(5) -0.0590(3) 0.095(3) Uani 1 d . .
H22C H 0.1571(4) 0.0648(5) -0.0387(3) 0.113 Uiso 1 calc R .
C225 C 0.0729(4) 0.0540(4) -0.0553(3) 0.085(3) Uani 1 d . .
H22D H 0.0781(4) 0.0235(4) -0.0316(3) 0.102 Uiso 1 calc R .
C226 C 0.0181(3) 0.0718(3) -0.0849(3) 0.065(2) Uani 1 d . .
C227 C 0.0537(4) 0.1976(4) -0.1560(3) 0.084(3) Uani 1 d . .
H22E H 0.0131(4) 0.2065(4) -0.1749(3) 0.126 Uiso 1 calc R .
H22F H 0.0720(4) 0.1869(4) -0.1779(3) 0.126 Uiso 1 calc R .
H22G H 0.0726(4) 0.2336(4) -0.1371(3) 0.126 Uiso 1 calc R .
C331 C -0.0098(3) 0.2488(4) 0.0663(2) 0.062(2) Uani 1 d . .
C332 C 0.0043(4) 0.3004(4) 0.0960(3) 0.072(2) Uani 1 d . .
C333 C 0.0608(5) 0.3115(5) 0.1248(3) 0.090(3) Uani 1 d . .
H33B H 0.0708(5) 0.3463(5) 0.1453(3) 0.108 Uiso 1 calc R .
C334 C 0.1030(4) 0.2732(5) 0.1247(3) 0.095(3) Uani 1 d . .
H33C H 0.1418(4) 0.2816(5) 0.1452(3) 0.114 Uiso 1 calc R .
C335 C 0.0896(4) 0.2223(5) 0.0950(3) 0.086(3) Uani 1 d . .
H33D H 0.1192(4) 0.1964(5) 0.0944(3) 0.104 Uiso 1 calc R .
C336 C 0.0326(4) 0.2094(4) 0.0659(3) 0.069(2) Uani 1 d . .
C337 C -0.0408(4) 0.3435(4) 0.0964(3) 0.107(3) Uani 1 d . .
H33E H -0.0786(4) 0.3290(4) 0.0739(3) 0.161 Uiso 1 calc R .
H33F H -0.0337(4) 0.3841(4) 0.0866(3) 0.161 Uiso 1 calc R .
H33G H -0.0398(4) 0.3455(4) 0.1290(3) 0.161 Uiso 1 calc R .
C338 C -0.0318(4) 0.0432(4) -0.0787(3) 0.082(2) Uani 1 d . .
H33H H -0.0675(4) 0.0606(4) -0.1023(3) 0.124 Uiso 1 calc R .
H33I H -0.0290(4) 0.0512(4) -0.0460(3) 0.124 Uiso 1 calc R .
H33J H -0.0315(4) -0.0009(4) -0.0838(3) 0.124 Uiso 1 calc R .
C339 C 0.0191(4) 0.1527(4) 0.0353(3) 0.089(3) Uani 1 d . .
H33K H 0.0548(4) 0.1314(4) 0.0403(3) 0.134 Uiso 1 calc R .
H33L H -0.0008(4) 0.1640(4) 0.0012(3) 0.134 Uiso 1 calc R .
H33M H -0.0055(4) 0.1259(4) 0.0445(3) 0.134 Uiso 1 calc R .
C441 C -0.3068(3) 0.1908(3) -0.1594(2) 0.054(2) Uani 1 d . .
C442 C -0.3082(3) 0.1702(3) -0.1164(3) 0.057(2) Uani 1 d . .
C443 C -0.3332(3) 0.1142(4) -0.1166(3) 0.077(2) Uani 1 d . .
H44A H -0.3349(3) 0.0995(4) -0.0878(3) 0.093 Uiso 1 calc R .
C444 C -0.3557(3) 0.0790(4) -0.1580(4) 0.087(3) Uani 1 d . .
H44B H -0.3729(3) 0.0407(4) -0.1577(4) 0.104 Uiso 1 calc R .
C445 C -0.3526(3) 0.1003(4) -0.1988(4) 0.084(3) Uani 1 d . .
H44C H -0.3681(3) 0.0760(4) -0.2272(4) 0.101 Uiso 1 calc R .
C446 C -0.3283(3) 0.1550(4) -0.2013(3) 0.065(2) Uani 1 d . .
C447 C -0.2831(3) 0.2064(3) -0.0707(3) 0.070(2) Uani 1 d . .
H44D H -0.2673(3) 0.2446(3) -0.0768(3) 0.105 Uiso 1 calc R .
H44E H -0.2525(3) 0.1828(3) -0.0461(3) 0.105 Uiso 1 calc R .
H44F H -0.3130(3) 0.2155(3) -0.0592(3) 0.105 Uiso 1 calc R .
C448 C -0.3247(3) 0.1758(4) -0.2478(3) 0.086(3) Uani 1 d . .
H44G H -0.3061(3) 0.2158(4) -0.2428(3) 0.128 Uiso 1 calc R .
H44H H -0.3634(3) 0.1787(4) -0.2733(3) 0.128 Uiso 1 calc R .
H44I H -0.3023(3) 0.1462(4) -0.2572(3) 0.128 Uiso 1 calc R .

loop_
_atom_type_symbol
_atom_type_description
_atom_type_scat_dispersion_real
_atom_type_scat_dispersion_imag
_atom_type_scat_source
C C 0.0033 0.0016 'International Tables Vol C Tables 4.2.6.8 and 6.1.1.4'
H H 0.0000 0.0000 'International Tables Vol C Tables 4.2.6.8 and 6.1.1.4'
N N 0.0061 0.0033 'International Tables Vol C Tables 4.2.6.8 and 6.1.1.4'
O O 0.0106 0.0060 'International Tables Vol C Tables 4.2.6.8 and 6.1.1.4'
Si Si 0.0817 0.0704 'International Tables Vol C Tables 4.2.6.8 and 6.1.1.4'
S S 0.1246 0.1234 'International Tables Vol C Tables 4.2.6.8 and 6.1.1.4'
Fe Fe 0.3463 0.8444 'International Tables Vol C Tables 4.2.6.8 and 6.1.1.4'

loop_
_geom_angle_atom_site_label_1
_geom_angle_atom_site_label_2
_geom_angle_atom_site_label_3
_geom_angle
_geom_angle_site_symmetry_1
_geom_angle_site_symmetry_3
N11 Fe1 N3 113.8(3) . .
N11 Fe1 N2 120.9(2) . .
N3 Fe1 N2 96.2(2) . .
N11 Fe1 N4 132.2(2) . .
N3 Fe1 N4 96.1(2) . .
N2 Fe1 N4 89.8(2) . .
N11 Fe1 Fe2 145.4(2) . .
N3 Fe1 Fe2 49.00(15) . .
N2 Fe1 Fe2 92.8(2) . .
N4 Fe1 Fe2 47.15(15) . .
N11 Fe1 Fe4 135.0(2) . .
N3 Fe1 Fe4 48.6(2) . .
N2 Fe1 Fe4 47.6(2) . .
N4 Fe1 Fe4 92.72(15) . .
Fe2 Fe1 Fe4 61.77(4) . .
N11 Fe1 Fe3 154.8(2) . .
N3 Fe1 Fe3 90.44(15) . .
N2 Fe1 Fe3 45.54(15) . .
N4 Fe1 Fe3 45.48(15) . .
Fe2 Fe1 Fe3 56.86(3) . .
Fe4 Fe1 Fe3 57.09(3) . .
N4 Fe2 N3 97.6(2) . .
N4 Fe2 N1 97.4(2) . .
N3 Fe2 N1 93.3(2) . .
N4 Fe2 S2 132.2(2) . .
N3 Fe2 S2 113.0(2) . .
N1 Fe2 S2 115.5(2) . .
N4 Fe2 Fe3 50.0(2) . .
N3 Fe2 Fe3 95.9(2) . .
N1 Fe2 Fe3 47.46(14) . .
S2 Fe2 Fe3 148.43(7) . .
N4 Fe2 Fe1 50.3(2) . .
N3 Fe2 Fe1 47.35(15) . .
N1 Fe2 Fe1 96.3(2) . .
S2 Fe2 Fe1 144.92(7) . .
Fe3 Fe2 Fe1 65.22(4) . .
N4 Fe2 Fe4 93.0(2) . .
N3 Fe2 Fe4 47.2(2) . .
N1 Fe2 Fe4 47.10(14) . .
S2 Fe2 Fe4 134.74(7) . .
Fe3 Fe2 Fe4 58.99(3) . .
Fe1 Fe2 Fe4 59.35(4) . .
N1 Fe3 N4 97.7(2) . .
N1 Fe3 N2 97.2(2) . .
N4 Fe3 N2 90.6(2) . .
N1 Fe3 S3 115.3(2) . .
N4 Fe3 S3 127.7(2) . .
N2 Fe3 S3 121.6(2) . .
N1 Fe3 Fe2 49.9(2) . .
N4 Fe3 Fe2 47.82(15) . .
N2 Fe3 Fe2 93.7(2) . .
S3 Fe3 Fe2 144.54(8) . .
N1 Fe3 Fe4 49.14(15) . .
N4 Fe3 Fe4 94.25(14) . .
N2 Fe3 Fe4 48.1(2) . .
S3 Fe3 Fe4 138.03(7) . .
Fe2 Fe3 Fe4 62.55(4) . .
N1 Fe3 Fe1 92.27(15) . .
N4 Fe3 Fe1 46.32(14) . .
N2 Fe3 Fe1 45.5(2) . .
S3 Fe3 Fe1 152.07(7) . .
Fe2 Fe3 Fe1 57.92(3) . .
Fe4 Fe3 Fe1 58.08(3) . .
N2 Fe4 N1 96.8(2) . .
N2 Fe4 N3 96.2(2) . .
N1 Fe4 N3 93.9(2) . .
N2 Fe4 S4 119.2(2) . .
N1 Fe4 S4 121.6(2) . .
N3 Fe4 S4 122.7(2) . .
N2 Fe4 Fe3 49.67(15) . .
N1 Fe4 Fe3 47.24(14) . .
N3 Fe4 Fe3 95.57(15) . .
S4 Fe4 Fe3 141.68(7) . .
N2 Fe4 Fe1 49.1(2) . .
N1 Fe4 Fe1 96.34(15) . .
N3 Fe4 Fe1 47.12(15) . .
S4 Fe4 Fe1 142.06(7) . .
Fe3 Fe4 Fe1 64.83(4) . .
N2 Fe4 Fe2 91.5(2) . .
N1 Fe4 Fe2 47.60(15) . .
N3 Fe4 Fe2 47.35(14) . .
S4 Fe4 Fe2 149.30(7) . .
Fe3 Fe4 Fe2 58.45(3) . .
Fe1 Fe4 Fe2 58.88(4) . .
O50 Fe5 O80 180.0 . .
O50 Fe5 O70 90.43(13) . 2
O80 Fe5 O70 89.57(13) . 2
O50 Fe5 O70 90.43(13) . .
O80 Fe5 O70 89.57(13) . .
O70 Fe5 O70 179.1(3) 2 .
O50 Fe5 O60 91.68(12) . 2
O80 Fe5 O60 88.32(12) . 2
O70 Fe5 O60 89.1(2) 2 2
O70 Fe5 O60 90.9(2) . 2
O50 Fe5 O60 91.68(12) . .
O80 Fe5 O60 88.32(12) . .
O70 Fe5 O60 90.9(2) 2 .
O70 Fe5 O60 89.1(2) . .
O60 Fe5 O60 176.6(2) 2 .
C11 N1 Fe3 138.4(4) . .
C11 N1 Fe4 126.5(4) . .
Fe3 N1 Fe4 83.6(2) . .
C11 N1 Fe2 123.1(4) . .
Fe3 N1 Fe2 82.6(2) . .
Fe4 N1 Fe2 85.3(2) . .
C21 N2 Fe4 137.5(4) . .
C21 N2 Fe1 126.1(4) . .
Fe4 N2 Fe1 83.3(2) . .
C21 N2 Fe3 122.9(4) . .
Fe4 N2 Fe3 82.2(2) . .
Fe1 N2 Fe3 89.0(2) . .
C31 N3 Fe1 124.8(4) . .
C31 N3 Fe4 134.4(4) . .
Fe1 N3 Fe4 84.3(2) . .
C31 N3 Fe2 127.6(4) . .
Fe1 N3 Fe2 83.7(2) . .
Fe4 N3 Fe2 85.5(2) . .
C41 N4 Fe2 141.3(5) . .
C41 N4 Fe3 120.7(4) . .
Fe2 N4 Fe3 82.2(2) . .
C41 N4 Fe1 125.2(4) . .
Fe2 N4 Fe1 82.6(2) . .
Fe3 N4 Fe1 88.2(2) . .
Si1 N11 Si2 122.2(3) . .
Si1 N11 Fe1 123.1(3) . .
Si2 N11 Fe1 114.5(3) . .
C221 S2 Fe2 107.4(2) . .
C331 S3 Fe3 105.6(2) . .
C441 S4 Fe4 109.9(2) . .
N11 Si1 C111 114.6(4) . .
N11 Si1 C112 107.7(4) . .
C111 Si1 C112 109.0(5) . .
N11 Si1 C113 114.0(4) . .
C111 Si1 C113 103.8(5) . .
C112 Si1 C113 107.5(5) . .
N11 Si2 C121 113.8(4) . .
N11 Si2 C123 114.4(3) . .
C121 Si2 C123 105.5(4) . .
N11 Si2 C122 108.4(4) . .
C121 Si2 C122 109.4(4) . .
C123 Si2 C122 104.8(4) . .
C52 O50 C52 109.0(7) 2 .
C52 O50 Fe5 125.5(4) 2 .
C52 O50 Fe5 125.5(4) . .
C62 O60 C65 108.6(4) . .
C62 O60 Fe5 126.8(4) . .
C65 O60 Fe5 124.7(4) . .
C75 O70 C72 108.1(4) . .
C75 O70 Fe5 125.5(4) . .
C72 O70 Fe5 126.3(3) . .
C82 O80 C82 109.2(7) 2 .
C82 O80 Fe5 125.4(4) 2 .
C82 O80 Fe5 125.4(4) . .
C5 C4 C3 106.9(38) . .
C3 C4* C5 103.7(44) . .
C4* C3 C2 109.7(32) . .
C4 C3 C2 102.5(28) . .
O1 C5 C4 108.1(24) . .
O1 C5 C4* 104.1(25) . .
O1 C2 C3 106.4(8) . .
C5 O1 C2 107.8(7) . .
C12 C11 C16 117.1(6) . .
C12 C11 N1 120.4(6) . .
C16 C11 N1 122.5(6) . .
C13 C12 C11 121.2(7) . .
C14 C13 C12 121.7(7) . .
C13 C14 C15 116.9(7) . .
C13 C14 C17 120.9(7) . .
C15 C14 C17 122.2(7) . .
C16 C15 C14 122.3(7) . .
C15 C16 C11 120.7(7) . .
C22 C21 C26 117.5(7) . .
C22 C21 N2 121.3(6) . .
C26 C21 N2 121.2(7) . .
C21 C22 C23 120.3(7) . .
C24 C23 C22 122.8(7) . .
C25 C24 C23 116.8(7) . .
C25 C24 C27 120.6(7) . .
C23 C24 C27 122.7(7) . .
C24 C25 C26 122.0(7) . .
C21 C26 C25 120.6(7) . .
C36 C31 C32 118.1(6) . .
C36 C31 N3 120.8(6) . .
C32 C31 N3 121.1(6) . .
C33 C32 C31 119.9(7) . .
C34 C33 C32 122.0(7) . .
C33 C34 C35 118.3(6) . .
C33 C34 C37 121.4(7) . .
C35 C34 C37 120.3(7) . .
C36 C35 C34 120.4(7) . .
C35 C36 C31 121.3(6) . .
C42 C41 C46 118.7(7) . .
C42 C41 N4 120.8(6) . .
C46 C41 N4 120.5(7) . .
C41 C42 C43 121.2(8) . .
C44 C43 C42 120.2(9) . .
C43 C44 C45 118.0(8) . .
C43 C44 C47 119.2(11) . .
C45 C44 C47 122.7(10) . .
C46 C45 C44 122.0(9) . .
C45 C46 C41 119.8(8) . .
O50 C52 C53 104.6(6) . .
C53 C53 C52 103.2(5) 2 .
O60 C62 C63* 106.4(7) . .
O60 C62 C63 104.9(7) . .
C64 C63 C62 103.0(16) . .
C63 C64 C65 102.0(14) . .
C62 C63* C64* 101.9(10) . .
C65 C64* C63* 101.9(10) . .
O60 C65 C64* 103.5(7) . .
O60 C65 C64 101.6(7) . .
O70 C72 C73 105.1(5) . .
C72 C73 C74 101.9(6) . .
C75 C74 C73 102.4(5) . .
O70 C75 C74 106.1(5) . .
O80 C82 C83 105.5(6) . .
C82 C83 C83 100.2(5) . 2
C222 C221 C226 120.6(7) . .
C222 C221 S2 119.9(6) . .
C226 C221 S2 119.5(6) . .
C223 C222 C221 119.1(8) . .
C223 C222 C227 118.7(8) . .
C221 C222 C227 122.0(7) . .
C224 C223 C222 119.9(8) . .
C225 C224 C223 120.3(8) . .
C224 C225 C226 121.9(9) . .
C225 C226 C221 118.1(8) . .
C225 C226 C338 119.4(8) . .
C221 C226 C338 122.4(7) . .
C336 C331 C332 120.7(7) . .
C336 C331 S3 121.3(6) . .
C332 C331 S3 117.9(7) . .
C333 C332 C331 118.8(9) . .
C333 C332 C337 119.9(9) . .
C331 C332 C337 121.3(8) . .
C334 C333 C332 121.1(9) . .
C333 C334 C335 120.6(9) . .
C334 C335 C336 119.5(9) . .
C331 C336 C335 119.2(8) . .
C331 C336 C339 122.4(8) . .
C335 C336 C339 118.5(9) . .
C442 C441 C446 121.1(7) . .
C442 C441 S4 120.0(5) . .
C446 C441 S4 118.8(6) . .
C443 C442 C441 118.0(7) . .
C443 C442 C447 120.1(7) . .
C441 C442 C447 122.0(6) . .
C444 C443 C442 121.5(8) . .
C445 C444 C443 118.7(8) . .
C444 C445 C446 123.2(8) . .
C445 C446 C441 117.5(8) . .
C445 C446 C448 121.0(8) . .
C441 C446 C448 121.5(8) . .

loop_
_geom_bond_atom_site_label_1
_geom_bond_atom_site_label_2
_geom_bond_distance
_geom_bond_site_symmetry_2
Fe1 N11 1.940(6) .
Fe1 N3 1.942(5) .
Fe1 N2 2.006(5) .
Fe1 N4 2.034(5) .
Fe1 Fe2 2.6237(14) .
Fe1 Fe4 2.6365(13) .
Fe1 Fe3 2.8113(13) .
Fe2 N4 1.940(5) .
Fe2 N3 1.992(5) .
Fe2 N1 2.001(5) .
Fe2 S2 2.246(2) .
Fe2 Fe3 2.5929(13) .
Fe2 Fe4 2.7002(13) .
Fe3 N1 1.927(5) .
Fe3 N4 2.006(5) .
Fe3 N2 2.007(5) .
Fe3 S3 2.242(2) .
Fe3 Fe4 2.6079(12) .
Fe4 N2 1.960(5) .
Fe4 N1 1.985(5) .
Fe4 N3 1.988(5) .
Fe4 S4 2.257(2) .
Fe5 O50 2.117(6) .
Fe5 O80 2.129(6) .
Fe5 O70 2.147(4) 2
Fe5 O70 2.148(4) .
Fe5 O60 2.159(4) 2
Fe5 O60 2.159(4) .
N1 C11 1.399(8) .
N2 C21 1.413(8) .
N3 C31 1.419(7) .
N4 C41 1.398(8) .
N11 Si1 1.676(6) .
N11 Si2 1.763(6) .
S2 C221 1.774(7) .
S3 C331 1.769(8) .
S4 C441 1.787(7) .
Si1 C111 1.860(9) .
Si1 C112 1.886(10) .
Si1 C113 1.887(9) .
Si2 C121 1.838(8) .
Si2 C123 1.873(8) .
Si2 C122 1.888(8) .
O50 C52 1.455(8) 2
O50 C52 1.455(8) .
O60 C62 1.447(7) .
O60 C65 1.466(7) .
O70 C75 1.458(7) .
O70 C72 1.470(7) .
O80 C82 1.413(8) 2
O80 C82 1.413(8) .
C4 C5 1.45(6) .
C4 C3 1.46(6) .
C4* C3 1.38(7) .
C4* C5 1.58(7) .
C3 C2 1.489(12) .
C5 O1 1.410(10) .
C2 O1 1.419(10) .
C11 C12 1.392(9) .
C11 C16 1.393(9) .
C12 C13 1.386(9) .
C13 C14 1.375(10) .
C14 C15 1.384(10) .
C14 C17 1.502(10) .
C15 C16 1.379(9) .
C21 C22 1.373(9) .
C21 C26 1.383(9) .
C22 C23 1.383(9) .
C23 C24 1.362(10) .
C24 C25 1.359(10) .
C24 C27 1.521(10) .
C25 C26 1.389(10) .
C31 C36 1.387(9) .
C31 C32 1.408(9) .
C32 C33 1.377(9) .
C33 C34 1.370(10) .
C34 C35 1.402(9) .
C34 C37 1.525(9) .
C35 C36 1.377(9) .
C41 C42 1.367(10) .
C41 C46 1.387(9) .
C42 C43 1.400(10) .
C43 C44 1.374(12) .
C44 C45 1.382(12) .
C44 C47 1.531(11) .
C45 C46 1.378(11) .
C52 C53 1.507(10) .
C53 C53 1.46(2) 2
C62 C63* 1.509(13) .
C62 C63 1.52(2) .
C63 C64 1.41(3) .
C64 C65 1.57(2) .
C63* C64* 1.522(14) .
C64* C65 1.493(12) .
C72 C73 1.505(9) .
C73 C74 1.515(9) .
C74 C75 1.499(8) .
C82 C83 1.491(9) .
C83 C83 1.513(13) 2
C221 C222 1.398(10) .
C221 C226 1.400(10) .
C222 C223 1.395(11) .
C222 C227 1.513(10) .
C223 C224 1.378(12) .
C224 C225 1.365(12) .
C225 C226 1.377(10) .
C226 C338 1.497(10) .
C331 C336 1.387(10) .
C331 C332 1.399(10) .
C332 C333 1.372(11) .
C332 C337 1.494(11) .
C333 C334 1.365(12) .
C334 C335 1.389(12) .
C335 C336 1.392(11) .
C336 C339 1.505(10) .
C441 C442 1.395(9) .
C441 C446 1.402(9) .
C442 C443 1.383(10) .
C442 C447 1.496(9) .
C443 C444 1.382(11) .
C444 C445 1.354(12) .
C445 C446 1.367(11) .
C446 C448 1.516(11) .

loop_
_geom_torsion_atom_site_label_1
_geom_torsion_atom_site_label_2
_geom_torsion_atom_site_label_3
_geom_torsion_atom_site_label_4
_geom_torsion
_geom_torsion_site_symmetry_1
_geom_torsion_site_symmetry_4
N11 Fe1 Fe2 N4 105.6(4) . .
N3 Fe1 Fe2 N4 177.0(3) . .
N2 Fe1 Fe2 N4 -87.2(2) . .
N4 Fe1 Fe2 N4 0.0 . .
Fe4 Fe1 Fe2 N4 -124.9(2) . .
Fe3 Fe1 Fe2 N4 -57.6(2) . .
N11 Fe1 Fe2 N3 -71.4(4) . .
N3 Fe1 Fe2 N3 0.0 . .
N2 Fe1 Fe2 N3 95.8(3) . .
N4 Fe1 Fe2 N3 -177.0(3) . .
Fe4 Fe1 Fe2 N3 58.1(2) . .
Fe3 Fe1 Fe2 N3 125.4(2) . .
N11 Fe1 Fe2 N1 -160.0(4) . .
N3 Fe1 Fe2 N1 -88.6(2) . .
N2 Fe1 Fe2 N1 7.2(2) . .
N4 Fe1 Fe2 N1 94.4(2) . .
Fe4 Fe1 Fe2 N1 -30.47(14) . .
Fe3 Fe1 Fe2 N1 36.83(13) . .
N11 Fe1 Fe2 S2 -4.1(4) . .
N3 Fe1 Fe2 S2 67.3(2) . .
N2 Fe1 Fe2 S2 163.1(2) . .
N4 Fe1 Fe2 S2 -109.7(2) . .
Fe4 Fe1 Fe2 S2 125.44(12) . .
Fe3 Fe1 Fe2 S2 -167.26(12) . .
N11 Fe1 Fe2 Fe3 163.2(3) . .
N3 Fe1 Fe2 Fe3 -125.4(2) . .
N2 Fe1 Fe2 Fe3 -29.67(15) . .
N4 Fe1 Fe2 Fe3 57.6(2) . .
Fe4 Fe1 Fe2 Fe3 -67.30(4) . .
Fe3 Fe1 Fe2 Fe3 0.0 . .
N11 Fe1 Fe2 Fe4 -129.5(3) . .
N3 Fe1 Fe2 Fe4 -58.1(2) . .
N2 Fe1 Fe2 Fe4 37.63(15) . .
N4 Fe1 Fe2 Fe4 124.9(2) . .
Fe4 Fe1 Fe2 Fe4 0.0 . .
Fe3 Fe1 Fe2 Fe4 67.30(4) . .
N4 Fe2 Fe3 N1 -176.1(3) . .
N3 Fe2 Fe3 N1 89.0(2) . .
N1 Fe2 Fe3 N1 0.0 . .
S2 Fe2 Fe3 N1 -68.0(2) . .
Fe1 Fe2 Fe3 N1 126.0(2) . .
Fe4 Fe2 Fe3 N1 58.2(2) . .
N4 Fe2 Fe3 N4 0.0 . .
N3 Fe2 Fe3 N4 -94.9(2) . .
N1 Fe2 Fe3 N4 176.1(3) . .
S2 Fe2 Fe3 N4 108.1(2) . .
Fe1 Fe2 Fe3 N4 -57.9(2) . .
Fe4 Fe2 Fe3 N4 -125.7(2) . .
N4 Fe2 Fe3 N2 87.6(2) . .
N3 Fe2 Fe3 N2 -7.4(2) . .
N1 Fe2 Fe3 N2 -96.4(2) . .
S2 Fe2 Fe3 N2 -164.3(2) . .
Fe1 Fe2 Fe3 N2 29.69(15) . .
Fe4 Fe2 Fe3 N2 -38.13(15) . .
N4 Fe2 Fe3 S3 -98.7(2) . .
N3 Fe2 Fe3 S3 166.4(2) . .
N1 Fe2 Fe3 S3 77.4(2) . .
S2 Fe2 Fe3 S3 9.4(2) . .
Fe1 Fe2 Fe3 S3 -156.55(12) . .
Fe4 Fe2 Fe3 S3 135.64(13) . .
N4 Fe2 Fe3 Fe4 125.7(2) . .
N3 Fe2 Fe3 Fe4 30.8(2) . .
N1 Fe2 Fe3 Fe4 -58.2(2) . .
S2 Fe2 Fe3 Fe4 -126.19(13) . .
Fe1 Fe2 Fe3 Fe4 67.81(4) . .
Fe4 Fe2 Fe3 Fe4 0.0 . .
N4 Fe2 Fe3 Fe1 57.9(2) . .
N3 Fe2 Fe3 Fe1 -37.0(2) . .
N1 Fe2 Fe3 Fe1 -126.0(2) . .
S2 Fe2 Fe3 Fe1 166.00(14) . .
Fe1 Fe2 Fe3 Fe1 0.0 . .
Fe4 Fe2 Fe3 Fe1 -67.81(4) . .
N11 Fe1 Fe3 N1 164.4(4) . .
N3 Fe1 Fe3 N1 -0.3(2) . .
N2 Fe1 Fe3 N1 97.9(3) . .
N4 Fe1 Fe3 N1 -98.4(3) . .
Fe2 Fe1 Fe3 N1 -38.3(2) . .
Fe4 Fe1 Fe3 N1 37.2(2) . .
N11 Fe1 Fe3 N4 -97.1(5) . .
N3 Fe1 Fe3 N4 98.1(3) . .
N2 Fe1 Fe3 N4 -163.7(3) . .
N4 Fe1 Fe3 N4 0.0 . .
Fe2 Fe1 Fe3 N4 60.2(2) . .
Fe4 Fe1 Fe3 N4 135.7(2) . .
N11 Fe1 Fe3 N2 66.6(5) . .
N3 Fe1 Fe3 N2 -98.2(3) . .
N2 Fe1 Fe3 N2 0.0 . .
N4 Fe1 Fe3 N2 163.7(3) . .
Fe2 Fe1 Fe3 N2 -136.1(2) . .
Fe4 Fe1 Fe3 N2 -60.6(2) . .
N11 Fe1 Fe3 S3 -6.8(5) . .
N3 Fe1 Fe3 S3 -171.6(2) . .
N2 Fe1 Fe3 S3 -73.4(3) . .
N4 Fe1 Fe3 S3 90.3(3) . .
Fe2 Fe1 Fe3 S3 150.5(2) . .
Fe4 Fe1 Fe3 S3 -134.0(2) . .
N11 Fe1 Fe3 Fe2 -157.3(4) . .
N3 Fe1 Fe3 Fe2 37.9(2) . .
N2 Fe1 Fe3 Fe2 136.1(2) . .
N4 Fe1 Fe3 Fe2 -60.2(2) . .
Fe2 Fe1 Fe3 Fe2 0.0 . .
Fe4 Fe1 Fe3 Fe2 75.50(4) . .
N11 Fe1 Fe3 Fe4 127.2(4) . .
N3 Fe1 Fe3 Fe4 -37.6(2) . .
N2 Fe1 Fe3 Fe4 60.6(2) . .
N4 Fe1 Fe3 Fe4 -135.7(2) . .
Fe2 Fe1 Fe3 Fe4 -75.50(4) . .
Fe4 Fe1 Fe3 Fe4 0.0 . .
N1 Fe3 Fe4 N2 176.5(3) . .
N4 Fe3 Fe4 N2 -87.0(3) . .
N2 Fe3 Fe4 N2 0.0 . .
S3 Fe3 Fe4 N2 93.2(2) . .
Fe2 Fe3 Fe4 N2 -124.2(2) . .
Fe1 Fe3 Fe4 N2 -56.6(2) . .
N1 Fe3 Fe4 N1 0.0 . .
N4 Fe3 Fe4 N1 96.5(3) . .
N2 Fe3 Fe4 N1 -176.5(3) . .
S3 Fe3 Fe4 N1 -83.3(2) . .
Fe2 Fe3 Fe4 N1 59.3(2) . .
Fe1 Fe3 Fe4 N1 126.9(2) . .
N1 Fe3 Fe4 N3 -90.2(2) . .
N4 Fe3 Fe4 N3 6.3(2) . .
N2 Fe3 Fe4 N3 93.4(3) . .
S3 Fe3 Fe4 N3 -173.5(2) . .
Fe2 Fe3 Fe4 N3 -30.8(2) . .
Fe1 Fe3 Fe4 N3 36.7(2) . .
N1 Fe3 Fe4 S4 88.9(2) . .
N4 Fe3 Fe4 S4 -174.6(2) . .
N2 Fe3 Fe4 S4 -87.6(2) . .
S3 Fe3 Fe4 S4 5.6(2) . .
Fe2 Fe3 Fe4 S4 148.26(11) . .
Fe1 Fe3 Fe4 S4 -144.17(11) . .
N1 Fe3 Fe4 Fe1 -126.9(2) . .
N4 Fe3 Fe4 Fe1 -30.4(2) . .
N2 Fe3 Fe4 Fe1 56.6(2) . .
S3 Fe3 Fe4 Fe1 149.77(12) . .
Fe2 Fe3 Fe4 Fe1 -67.57(4) . .
Fe1 Fe3 Fe4 Fe1 0.0 . .
N1 Fe3 Fe4 Fe2 -59.3(2) . .
N4 Fe3 Fe4 Fe2 37.1(2) . .
N2 Fe3 Fe4 Fe2 124.2(2) . .
S3 Fe3 Fe4 Fe2 -142.66(12) . .
Fe2 Fe3 Fe4 Fe2 0.0 . .
Fe1 Fe3 Fe4 Fe2 67.57(4) . .
N11 Fe1 Fe4 N2 -94.0(4) . .
N3 Fe1 Fe4 N2 -177.0(3) . .
N2 Fe1 Fe4 N2 0.0 . .
N4 Fe1 Fe4 N2 87.3(2) . .
Fe2 Fe1 Fe4 N2 124.3(2) . .
Fe3 Fe1 Fe4 N2 57.4(2) . .
N11 Fe1 Fe4 N1 172.4(3) . .
N3 Fe1 Fe4 N1 89.5(2) . .
N2 Fe1 Fe4 N1 -93.6(2) . .
N4 Fe1 Fe4 N1 -6.3(2) . .
Fe2 Fe1 Fe4 N1 30.75(15) . .
Fe3 Fe1 Fe4 N1 -36.20(15) . .
N11 Fe1 Fe4 N3 83.0(4) . .
N3 Fe1 Fe4 N3 0.0 . .
N2 Fe1 Fe4 N3 177.0(3) . .
N4 Fe1 Fe4 N3 -95.7(2) . .
Fe2 Fe1 Fe4 N3 -58.7(2) . .
Fe3 Fe1 Fe4 N3 -125.6(2) . .
N11 Fe1 Fe4 S4 -7.5(3) . .
N3 Fe1 Fe4 S4 -90.5(2) . .
N2 Fe1 Fe4 S4 86.4(2) . .
N4 Fe1 Fe4 S4 173.7(2) . .
Fe2 Fe1 Fe4 S4 -149.23(11) . .
Fe3 Fe1 Fe4 S4 143.82(11) . .
N11 Fe1 Fe4 Fe3 -151.4(3) . .
N3 Fe1 Fe4 Fe3 125.6(2) . .
N2 Fe1 Fe4 Fe3 -57.4(2) . .
N4 Fe1 Fe4 Fe3 29.9(2) . .
Fe2 Fe1 Fe4 Fe3 66.95(4) . .
Fe3 Fe1 Fe4 Fe3 0.0 . .
N11 Fe1 Fe4 Fe2 141.7(3) . .
N3 Fe1 Fe4 Fe2 58.7(2) . .
N2 Fe1 Fe4 Fe2 -124.3(2) . .
N4 Fe1 Fe4 Fe2 -37.0(2) . .
Fe2 Fe1 Fe4 Fe2 0.0 . .
Fe3 Fe1 Fe4 Fe2 -66.95(4) . .
N4 Fe2 Fe4 N2 0.6(2) . .
N3 Fe2 Fe4 N2 -97.0(3) . .
N1 Fe2 Fe4 N2 97.9(2) . .
S2 Fe2 Fe4 N2 -177.4(2) . .
Fe3 Fe2 Fe4 N2 39.12(15) . .
Fe1 Fe2 Fe4 N2 -38.62(15) . .
N4 Fe2 Fe4 N1 -97.3(2) . .
N3 Fe2 Fe4 N1 165.1(3) . .
N1 Fe2 Fe4 N1 0.0 . .
S2 Fe2 Fe4 N1 84.7(2) . .
Fe3 Fe2 Fe4 N1 -58.8(2) . .
Fe1 Fe2 Fe4 N1 -136.5(2) . .
N4 Fe2 Fe4 N3 97.5(3) . .
N3 Fe2 Fe4 N3 0.0 . .
N1 Fe2 Fe4 N3 -165.1(3) . .
S2 Fe2 Fe4 N3 -80.4(2) . .
Fe3 Fe2 Fe4 N3 136.1(2) . .
Fe1 Fe2 Fe4 N3 58.4(2) . .
N4 Fe2 Fe4 S4 -178.8(2) . .
N3 Fe2 Fe4 S4 83.6(2) . .
N1 Fe2 Fe4 S4 -81.5(2) . .
S2 Fe2 Fe4 S4 3.2(2) . .
Fe3 Fe2 Fe4 S4 -140.29(13) . .
Fe1 Fe2 Fe4 S4 141.97(13) . .
N4 Fe2 Fe4 Fe3 -38.55(15) . .
N3 Fe2 Fe4 Fe3 -136.1(2) . .
N1 Fe2 Fe4 Fe3 58.8(2) . .
S2 Fe2 Fe4 Fe3 143.49(10) . .
Fe3 Fe2 Fe4 Fe3 0.0 . .
Fe1 Fe2 Fe4 Fe3 -77.74(4) . .
N4 Fe2 Fe4 Fe1 39.18(15) . .
N3 Fe2 Fe4 Fe1 -58.4(2) . .
N1 Fe2 Fe4 Fe1 136.5(2) . .
S2 Fe2 Fe4 Fe1 -138.77(10) . .
Fe3 Fe2 Fe4 Fe1 77.74(4) . .
Fe1 Fe2 Fe4 Fe1 0.0 . .
N4 Fe3 N1 C11 130.1(6) . .
N2 Fe3 N1 C11 -138.2(6) . .
S3 Fe3 N1 C11 -8.2(7) . .
Fe2 Fe3 N1 C11 133.1(7) . .
Fe4 Fe3 N1 C11 -140.9(7) . .
Fe1 Fe3 N1 C11 176.3(6) . .
N4 Fe3 N1 Fe4 -89.0(2) . .
N2 Fe3 N1 Fe4 2.6(2) . .
S3 Fe3 N1 Fe4 132.72(13) . .
Fe2 Fe3 N1 Fe4 -86.1(2) . .
Fe4 Fe3 N1 Fe4 0.0 . .
Fe1 Fe3 N1 Fe4 -42.77(14) . .
N4 Fe3 N1 Fe2 -2.9(2) . .
N2 Fe3 N1 Fe2 88.7(2) . .
S3 Fe3 N1 Fe2 -141.22(12) . .
Fe2 Fe3 N1 Fe2 0.0 . .
Fe4 Fe3 N1 Fe2 86.1(2) . .
Fe1 Fe3 N1 Fe2 43.28(13) . .
N2 Fe4 N1 C11 145.9(5) . .
N3 Fe4 N1 C11 -117.4(5) . .
S4 Fe4 N1 C11 15.3(6) . .
Fe3 Fe4 N1 C11 148.6(6) . .
Fe1 Fe4 N1 C11 -164.7(5) . .
Fe2 Fe4 N1 C11 -128.4(6) . .
N2 Fe4 N1 Fe3 -2.7(2) . .
N3 Fe4 N1 Fe3 94.0(2) . .
S4 Fe4 N1 Fe3 -133.30(12) . .
Fe3 Fe4 N1 Fe3 0.0 . .
Fe1 Fe4 N1 Fe3 46.72(15) . .
Fe2 Fe4 N1 Fe3 83.1(2) . .
N2 Fe4 N1 Fe2 -85.8(2) . .
N3 Fe4 N1 Fe2 10.9(2) . .
S4 Fe4 N1 Fe2 143.64(11) . .
Fe3 Fe4 N1 Fe2 -83.1(2) . .
Fe1 Fe4 N1 Fe2 -36.35(15) . .
Fe2 Fe4 N1 Fe2 0.0 . .
N4 Fe2 N1 C11 -141.6(4) . .
N3 Fe2 N1 C11 120.3(5) . .
S2 Fe2 N1 C11 2.8(5) . .
Fe3 Fe2 N1 C11 -144.6(5) . .
Fe1 Fe2 N1 C11 167.8(4) . .
Fe4 Fe2 N1 C11 131.2(5) . .
N4 Fe2 N1 Fe3 3.0(2) . .
N3 Fe2 N1 Fe3 -95.0(2) . .
S2 Fe2 N1 Fe3 147.46(11) . .
Fe3 Fe2 N1 Fe3 0.0 . .
Fe1 Fe2 N1 Fe3 -47.61(14) . .
Fe4 Fe2 N1 Fe3 -84.2(2) . .
N4 Fe2 N1 Fe4 87.2(2) . .
N3 Fe2 N1 Fe4 -10.9(2) . .
S2 Fe2 N1 Fe4 -128.38(13) . .
Fe3 Fe2 N1 Fe4 84.2(2) . .
Fe1 Fe2 N1 Fe4 36.55(15) . .
Fe4 Fe2 N1 Fe4 0.0 . .
N1 Fe4 N2 C21 -128.8(6) . .
N3 Fe4 N2 C21 136.5(6) . .
S4 Fe4 N2 C21 3.4(7) . .
Fe3 Fe4 N2 C21 -131.4(7) . .
Fe1 Fe4 N2 C21 138.7(7) . .
Fe2 Fe4 N2 C21 -176.3(6) . .
N1 Fe4 N2 Fe1 92.5(2) . .
N3 Fe4 N2 Fe1 -2.2(2) . .
S4 Fe4 N2 Fe1 -135.34(12) . .
Fe3 Fe4 N2 Fe1 89.9(2) . .
Fe1 Fe4 N2 Fe1 0.0 . .
Fe2 Fe4 N2 Fe1 45.01(14) . .
N1 Fe4 N2 Fe3 2.6(2) . .
N3 Fe4 N2 Fe3 -92.1(2) . .
S4 Fe4 N2 Fe3 134.80(12) . .
Fe3 Fe4 N2 Fe3 0.0 . .
Fe1 Fe4 N2 Fe3 -89.9(2) . .
Fe2 Fe4 N2 Fe3 -44.85(14) . .
N11 Fe1 N2 C21 -21.7(6) . .
N3 Fe1 N2 C21 -144.2(5) . .
N4 Fe1 N2 C21 119.7(5) . .
Fe2 Fe1 N2 C21 166.8(5) . .
Fe4 Fe1 N2 C21 -146.5(6) . .
Fe3 Fe1 N2 C21 131.3(6) . .
N11 Fe1 N2 Fe4 124.8(3) . .
N3 Fe1 N2 Fe4 2.3(2) . .
N4 Fe1 N2 Fe4 -93.8(2) . .
Fe2 Fe1 N2 Fe4 -46.75(14) . .
Fe4 Fe1 N2 Fe4 0.0 . .
Fe3 Fe1 N2 Fe4 -82.3(2) . .
N11 Fe1 N2 Fe3 -153.0(2) . .
N3 Fe1 N2 Fe3 84.6(2) . .
N4 Fe1 N2 Fe3 -11.6(2) . .
Fe2 Fe1 N2 Fe3 35.5(2) . .
Fe4 Fe1 N2 Fe3 82.3(2) . .
Fe3 Fe1 N2 Fe3 0.0 . .
N1 Fe3 N2 C21 140.2(5) . .
N4 Fe3 N2 C21 -122.0(5) . .
S3 Fe3 N2 C21 14.5(6) . .
Fe2 Fe3 N2 C21 -169.7(5) . .
Fe4 Fe3 N2 C21 142.9(6) . .
Fe1 Fe3 N2 C21 -133.7(6) . .
N1 Fe3 N2 Fe4 -2.7(2) . .
N4 Fe3 N2 Fe4 95.1(2) . .
S3 Fe3 N2 Fe4 -128.40(13) . .
Fe2 Fe3 N2 Fe4 47.36(15) . .
Fe4 Fe3 N2 Fe4 0.0 . .
Fe1 Fe3 N2 Fe4 83.4(2) . .
N1 Fe3 N2 Fe1 -86.1(2) . .
N4 Fe3 N2 Fe1 11.7(2) . .
S3 Fe3 N2 Fe1 148.21(12) . .
Fe2 Fe3 N2 Fe1 -36.0(2) . .
Fe4 Fe3 N2 Fe1 -83.4(2) . .
Fe1 Fe3 N2 Fe1 0.0 . .
N11 Fe1 N3 C31 11.9(6) . .
N2 Fe1 N3 C31 139.6(5) . .
N4 Fe1 N3 C31 -129.9(5) . .
Fe2 Fe1 N3 C31 -132.1(6) . .
Fe4 Fe1 N3 C31 141.8(6) . .
Fe3 Fe1 N3 C31 -175.1(5) . .
N11 Fe1 N3 Fe4 -130.0(2) . .
N2 Fe1 N3 Fe4 -2.3(2) . .
N4 Fe1 N3 Fe4 88.2(2) . .
Fe2 Fe1 N3 Fe4 86.0(2) . .
Fe4 Fe1 N3 Fe4 0.0 . .
Fe3 Fe1 N3 Fe4 43.02(13) . .
N11 Fe1 N3 Fe2 144.0(2) . .
N2 Fe1 N3 Fe2 -88.3(2) . .
N4 Fe1 N3 Fe2 2.2(2) . .
Fe2 Fe1 N3 Fe2 0.0 . .
Fe4 Fe1 N3 Fe2 -86.0(2) . .
Fe3 Fe1 N3 Fe2 -43.02(14) . .
N2 Fe4 N3 C31 -132.5(6) . .
N1 Fe4 N3 C31 130.2(6) . .
S4 Fe4 N3 C31 -1.8(6) . .
Fe3 Fe4 N3 C31 177.5(5) . .
Fe1 Fe4 N3 C31 -134.8(6) . .
Fe2 Fe4 N3 C31 141.1(7) . .
N2 Fe4 N3 Fe1 2.3(2) . .
N1 Fe4 N3 Fe1 -95.0(2) . .
S4 Fe4 N3 Fe1 133.04(12) . .
Fe3 Fe4 N3 Fe1 -47.64(15) . .
Fe1 Fe4 N3 Fe1 0.0 . .
Fe2 Fe4 N3 Fe1 -84.1(2) . .
N2 Fe4 N3 Fe2 86.4(2) . .
N1 Fe4 N3 Fe2 -11.0(2) . .
S4 Fe4 N3 Fe2 -142.90(11) . .
Fe3 Fe4 N3 Fe2 36.4(2) . .
Fe1 Fe4 N3 Fe2 84.1(2) . .
Fe2 Fe4 N3 Fe2 0.0 . .
N4 Fe2 N3 C31 127.5(5) . .
N1 Fe2 N3 C31 -134.6(5) . .
S2 Fe2 N3 C31 -15.1(6) . .
Fe3 Fe2 N3 C31 177.8(5) . .
Fe1 Fe2 N3 C31 129.8(6) . .
Fe4 Fe2 N3 C31 -145.5(6) . .
N4 Fe2 N3 Fe1 -2.3(2) . .
N1 Fe2 N3 Fe1 95.6(2) . .
S2 Fe2 N3 Fe1 -144.82(12) . .
Fe3 Fe2 N3 Fe1 48.0(2) . .
Fe1 Fe2 N3 Fe1 0.0 . .
Fe4 Fe2 N3 Fe1 84.7(2) . .
N4 Fe2 N3 Fe4 -87.1(2) . .
N1 Fe2 N3 Fe4 10.9(2) . .
S2 Fe2 N3 Fe4 130.44(13) . .
Fe3 Fe2 N3 Fe4 -36.7(2) . .
Fe1 Fe2 N3 Fe4 -84.7(2) . .
Fe4 Fe2 N3 Fe4 0.0 . .
N3 Fe2 N4 C41 -137.9(7) . .
N1 Fe2 N4 C41 127.7(7) . .
S2 Fe2 N4 C41 -7.1(8) . .
Fe3 Fe2 N4 C41 130.6(7) . .
Fe1 Fe2 N4 C41 -140.2(7) . .
Fe4 Fe2 N4 C41 174.8(6) . .
N3 Fe2 N4 Fe3 91.4(2) . .
N1 Fe2 N4 Fe3 -2.9(2) . .
S2 Fe2 N4 Fe3 -137.76(14) . .
Fe3 Fe2 N4 Fe3 0.0 . .
Fe1 Fe2 N4 Fe3 89.2(2) . .
Fe4 Fe2 N4 Fe3 44.20(13) . .
N3 Fe2 N4 Fe1 2.2(2) . .
N1 Fe2 N4 Fe1 -92.1(2) . .
S2 Fe2 N4 Fe1 133.05(14) . .
Fe3 Fe2 N4 Fe1 -89.2(2) . .
Fe1 Fe2 N4 Fe1 0.0 . .
Fe4 Fe2 N4 Fe1 -44.99(14) . .
N1 Fe3 N4 C41 -143.5(5) . .
N2 Fe3 N4 C41 119.1(5) . .
S3 Fe3 N4 C41 -13.0(6) . .
Fe2 Fe3 N4 C41 -146.5(6) . .
Fe4 Fe3 N4 C41 167.2(5) . .
Fe1 Fe3 N4 C41 130.7(6) . .
N1 Fe3 N4 Fe2 3.0(2) . .
N2 Fe3 N4 Fe2 -94.3(2) . .
S3 Fe3 N4 Fe2 133.53(14) . .
Fe2 Fe3 N4 Fe2 0.0 . .
Fe4 Fe3 N4 Fe2 -46.29(14) . .
Fe1 Fe3 N4 Fe2 -82.8(2) . .
N1 Fe3 N4 Fe1 85.8(2) . .
N2 Fe3 N4 Fe1 -11.6(2) . .
S3 Fe3 N4 Fe1 -143.70(13) . .
Fe2 Fe3 N4 Fe1 82.8(2) . .
Fe4 Fe3 N4 Fe1 36.5(2) . .
Fe1 Fe3 N4 Fe1 0.0 . .
N11 Fe1 N4 C41 18.2(7) . .
N3 Fe1 N4 C41 148.4(5) . .
N2 Fe1 N4 C41 -115.4(5) . .
Fe2 Fe1 N4 C41 150.6(6) . .
Fe4 Fe1 N4 C41 -163.0(5) . .
Fe3 Fe1 N4 C41 -127.0(6) . .
N11 Fe1 N4 Fe2 -132.4(3) . .
N3 Fe1 N4 Fe2 -2.3(2) . .
N2 Fe1 N4 Fe2 93.9(2) . .
Fe2 Fe1 N4 Fe2 0.0 . .
Fe4 Fe1 N4 Fe2 46.37(15) . .
Fe3 Fe1 N4 Fe2 82.3(2) . .
N11 Fe1 N4 Fe3 145.3(3) . .
N3 Fe1 N4 Fe3 -84.6(2) . .
N2 Fe1 N4 Fe3 11.6(2) . .
Fe2 Fe1 N4 Fe3 -82.3(2) . .
Fe4 Fe1 N4 Fe3 -36.0(2) . .
Fe3 Fe1 N4 Fe3 0.0 . .
N3 Fe1 N11 Si1 -115.6(4) . .
N2 Fe1 N11 Si1 130.8(4) . .
N4 Fe1 N11 Si1 8.2(7) . .
Fe2 Fe1 N11 Si1 -64.3(6) . .
Fe4 Fe1 N11 Si1 -170.1(3) . .
Fe3 Fe1 N11 Si1 81.1(6) . .
N3 Fe1 N11 Si2 59.0(4) . .
N2 Fe1 N11 Si2 -54.6(5) . .
N4 Fe1 N11 Si2 -177.2(3) . .
Fe2 Fe1 N11 Si2 110.4(3) . .
Fe4 Fe1 N11 Si2 4.5(6) . .
Fe3 Fe1 N11 Si2 -104.3(5) . .
N4 Fe2 S2 C221 24.5(4) . .
N3 Fe2 S2 C221 149.9(3) . .
N1 Fe2 S2 C221 -104.3(3) . .
Fe3 Fe2 S2 C221 -55.1(3) . .
Fe1 Fe2 S2 C221 102.4(3) . .
Fe4 Fe2 S2 C221 -158.3(3) . .
N1 Fe3 S3 C331 132.7(3) . .
N4 Fe3 S3 C331 9.1(4) . .
N2 Fe3 S3 C331 -110.3(3) . .
Fe2 Fe3 S3 C331 77.0(3) . .
Fe4 Fe3 S3 C331 -171.1(3) . .
Fe1 Fe3 S3 C331 -57.0(4) . .
N2 Fe4 S4 C441 -128.6(3) . .
N1 Fe4 S4 C441 -8.3(3) . .
N3 Fe4 S4 C441 111.0(3) . .
Fe3 Fe4 S4 C441 -67.9(3) . .
Fe1 Fe4 S4 C441 171.6(3) . .
Fe2 Fe4 S4 C441 50.7(3) . .
Si2 N11 Si1 C111 -143.7(5) . .
Fe1 N11 Si1 C111 30.6(6) . .
Si2 N11 Si1 C112 94.9(6) . .
Fe1 N11 Si1 C112 -90.9(5) . .
Si2 N11 Si1 C113 -24.3(7) . .
Fe1 N11 Si1 C113 150.0(5) . .
Si1 N11 Si2 C121 67.0(6) . .
Fe1 N11 Si2 C121 -107.7(4) . .
Si1 N11 Si2 C123 -171.6(5) . .
Fe1 N11 Si2 C123 13.8(5) . .
Si1 N11 Si2 C122 -55.1(6) . .
Fe1 N11 Si2 C122 130.3(4) . .
O80 Fe5 O50 C52 -152.9(518) . 2
O70 Fe5 O50 C52 4.9(4) 2 2
O70 Fe5 O50 C52 -175.1(4) . 2
O60 Fe5 O50 C52 -84.2(4) 2 2
O60 Fe5 O50 C52 95.8(4) . 2
O80 Fe5 O50 C52 27.1(422) . .
O70 Fe5 O50 C52 -175.1(4) 2 .
O70 Fe5 O50 C52 4.9(4) . .
O60 Fe5 O50 C52 95.8(4) 2 .
O60 Fe5 O50 C52 -84.2(4) . .
O50 Fe5 O60 C62 6.0(5) . .
O80 Fe5 O60 C62 -174.0(5) . .
O70 Fe5 O60 C62 96.5(5) 2 .
O70 Fe5 O60 C62 -84.4(5) . .
O60 Fe5 O60 C62 -173.9(5) 2 .
O50 Fe5 O60 C65 -174.2(5) . .
O80 Fe5 O60 C65 5.8(5) . .
O70 Fe5 O60 C65 -83.7(5) 2 .
O70 Fe5 O60 C65 95.4(5) . .
O60 Fe5 O60 C65 5.9(5) 2 .
O50 Fe5 O70 C75 83.2(5) . .
O80 Fe5 O70 C75 -96.8(5) . .
O70 Fe5 O70 C75 -96.9(5) 2 .
O60 Fe5 O70 C75 -8.5(5) 2 .
O60 Fe5 O70 C75 174.8(5) . .
O50 Fe5 O70 C72 -100.4(5) . .
O80 Fe5 O70 C72 79.6(5) . .
O70 Fe5 O70 C72 79.5(5) 2 .
O60 Fe5 O70 C72 167.9(5) 2 .
O60 Fe5 O70 C72 -8.8(5) . .
O50 Fe5 O80 C82 163.4(528) . 2
O70 Fe5 O80 C82 5.6(4) 2 2
O70 Fe5 O80 C82 -174.4(4) . 2
O60 Fe5 O80 C82 94.7(4) 2 2
O60 Fe5 O80 C82 -85.3(4) . 2
O50 Fe5 O80 C82 -16.6(467) . .
O70 Fe5 O80 C82 -174.4(4) 2 .
O70 Fe5 O80 C82 5.6(4) . .
O60 Fe5 O80 C82 -85.3(4) 2 .
O60 Fe5 O80 C82 94.7(4) . .
C5 C4* C3 C4 64.2(114) . .
C5 C4* C3 C2 -11.9(57) . .
C5 C4 C3 C4* -85.7(135) . .
C5 C4 C3 C2 24.9(41) . .
C3 C4 C5 O1 -12.3(44) . .
C3 C4 C5 C4* 70.7(110) . .
C3 C4* C5 O1 25.2(55) . .
C3 C4* C5 C4 -78.1(122) . .
C4* C3 C2 O1 -5.2(40) . .
C4 C3 C2 O1 -29.0(27) . .
C4 C5 O1 C2 -6.5(28) . .
C4* C5 O1 C2 -29.1(35) . .
C3 C2 O1 C5 22.4(10) . .
Fe3 N1 C11 C12 -176.0(5) . .
Fe4 N1 C11 C12 55.3(8) . .
Fe2 N1 C11 C12 -55.8(7) . .
Fe3 N1 C11 C16 2.2(10) . .
Fe4 N1 C11 C16 -126.5(6) . .
Fe2 N1 C11 C16 122.3(6) . .
C16 C11 C12 C13 -1.1(10) . .
N1 C11 C12 C13 177.1(6) . .
C11 C12 C13 C14 -1.1(11) . .
C12 C13 C14 C15 2.3(10) . .
C12 C13 C14 C17 -178.5(7) . .
C13 C14 C15 C16 -1.4(11) . .
C17 C14 C15 C16 179.4(7) . .
C14 C15 C16 C11 -0.7(11) . .
C12 C11 C16 C15 2.0(10) . .
N1 C11 C16 C15 -176.2(6) . .
Fe4 N2 C21 C22 37.4(9) . .
Fe1 N2 C21 C22 163.2(5) . .
Fe3 N2 C21 C22 -80.4(7) . .
Fe4 N2 C21 C26 -143.4(6) . .
Fe1 N2 C21 C26 -17.7(8) . .
Fe3 N2 C21 C26 98.8(7) . .
C26 C21 C22 C23 0.9(10) . .
N2 C21 C22 C23 -179.9(6) . .
C21 C22 C23 C24 -1.4(11) . .
C22 C23 C24 C25 1.8(11) . .
C22 C23 C24 C27 -177.9(7) . .
C23 C24 C25 C26 -1.8(11) . .
C27 C24 C25 C26 178.0(7) . .
C22 C21 C26 C25 -0.9(10) . .
N2 C21 C26 C25 179.9(6) . .
C24 C25 C26 C21 1.4(11) . .
Fe1 N3 C31 C36 62.1(8) . .
Fe4 N3 C31 C36 -177.2(5) . .
Fe2 N3 C31 C36 -49.4(8) . .
Fe1 N3 C31 C32 -118.8(6) . .
Fe4 N3 C31 C32 1.9(9) . .
Fe2 N3 C31 C32 129.7(6) . .
C36 C31 C32 C33 -1.8(10) . .
N3 C31 C32 C33 179.1(6) . .
C31 C32 C33 C34 0.7(11) . .
C32 C33 C34 C35 0.6(11) . .
C32 C33 C34 C37 179.3(7) . .
C33 C34 C35 C36 -0.8(11) . .
C37 C34 C35 C36 -179.4(7) . .
C34 C35 C36 C31 -0.4(11) . .
C32 C31 C36 C35 1.6(10) . .
N3 C31 C36 C35 -179.2(6) . .
Fe2 N4 C41 C42 -0.9(11) . .
Fe3 N4 C41 C42 118.2(6) . .
Fe1 N4 C41 C42 -129.9(6) . .
Fe2 N4 C41 C46 179.0(5) . .
Fe3 N4 C41 C46 -61.9(7) . .
Fe1 N4 C41 C46 50.0(8) . .
C46 C41 C42 C43 -2.6(11) . .
N4 C41 C42 C43 177.3(6) . .
C41 C42 C43 C44 1.1(12) . .
C42 C43 C44 C45 0.8(13) . .
C42 C43 C44 C47 178.2(8) . .
C43 C44 C45 C46 -1.3(13) . .
C47 C44 C45 C46 -178.6(8) . .
C44 C45 C46 C41 -0.2(12) . .
C42 C41 C46 C45 2.1(10) . .
N4 C41 C46 C45 -177.8(6) . .
C52 O50 C52 C53 -12.2(4) 2 .
Fe5 O50 C52 C53 167.8(4) . .
O50 C52 C53 C53 32.3(10) . 2
C65 O60 C62 C63* -1.3(22) . .
Fe5 O60 C62 C63* 178.5(21) . .
C65 O60 C62 C63 9.3(15) . .
Fe5 O60 C62 C63 -170.9(14) . .
O60 C62 C63 C64 -34.8(26) . .
C63* C62 C63 C64 64.8(67) . .
C62 C63 C64 C65 44.2(26) . .
O60 C62 C63* C64* 25.8(26) . .
C63 C62 C63* C64* -57.5(49) . .
C62 C63* C64* C65 -40.1(25) . .
C62 O60 C65 C64* -24.4(16) . .
Fe5 O60 C65 C64* 155.7(15) . .
C62 O60 C65 C64 16.6(10) . .
Fe5 O60 C65 C64 -163.3(8) . .
C63* C64* C65 O60 39.8(19) . .
C63* C64* C65 C64 -52.3(16) . .
C63 C64 C65 O60 -38.4(22) . .
C63 C64 C65 C64* 58.8(19) . .
C75 O70 C72 C73 15.5(7) . .
Fe5 O70 C72 C73 -161.4(4) . .
O70 C72 C73 C74 -34.5(7) . .
C72 C73 C74 C75 40.1(7) . .
C72 O70 C75 C74 10.2(7) . .
Fe5 O70 C75 C74 -172.9(4) . .
C73 C74 C75 O70 -31.5(7) . .
C82 O80 C82 C83 -14.1(4) 2 .
Fe5 O80 C82 C83 165.9(4) . .
O80 C82 C83 C83 35.7(8) . 2
Fe2 S2 C221 C222 -91.5(6) . .
Fe2 S2 C221 C226 90.1(6) . .
C226 C221 C222 C223 -0.4(11) . .
S2 C221 C222 C223 -178.7(6) . .
C226 C221 C222 C227 -176.1(7) . .
S2 C221 C222 C227 5.6(10) . .
C221 C222 C223 C224 0.1(12) . .
C227 C222 C223 C224 176.0(8) . .
C222 C223 C224 C225 -0.9(14) . .
C223 C224 C225 C226 1.9(14) . .
C224 C225 C226 C221 -2.1(12) . .
C224 C225 C226 C338 -179.3(8) . .
C222 C221 C226 C225 1.3(11) . .
S2 C221 C226 C225 179.7(6) . .
C222 C221 C226 C338 178.5(7) . .
S2 C221 C226 C338 -3.2(10) . .
Fe3 S3 C331 C336 -75.6(6) . .
Fe3 S3 C331 C332 107.4(5) . .
C336 C331 C332 C333 0.0(11) . .
S3 C331 C332 C333 177.0(6) . .
C336 C331 C332 C337 179.5(8) . .
S3 C331 C332 C337 -3.4(10) . .
C331 C332 C333 C334 0.3(13) . .
C337 C332 C333 C334 -179.2(8) . .
C332 C333 C334 C335 0.5(14) . .
C333 C334 C335 C336 -1.6(13) . .
C332 C331 C336 C335 -1.1(11) . .
S3 C331 C336 C335 -178.1(5) . .
C332 C331 C336 C339 178.6(7) . .
S3 C331 C336 C339 1.6(10) . .
C334 C335 C336 C331 1.9(11) . .
C334 C335 C336 C339 -177.8(7) . .
Fe4 S4 C441 C442 78.5(6) . .
Fe4 S4 C441 C446 -105.1(5) . .
C446 C441 C442 C443 -2.0(10) . .
S4 C441 C442 C443 174.3(5) . .
C446 C441 C442 C447 177.2(6) . .
S4 C441 C442 C447 -6.5(9) . .
C441 C442 C443 C444 0.6(11) . .
C447 C442 C443 C444 -178.6(7) . .
C442 C443 C444 C445 0.4(12) . .
C443 C444 C445 C446 0.0(13) . .
C444 C445 C446 C441 -1.4(12) . .
C444 C445 C446 C448 178.4(8) . .
C442 C441 C446 C445 2.4(10) . .
S4 C441 C446 C445 -174.0(6) . .
C442 C441 C446 C448 -177.4(7) . .
S4 C441 C446 C448 6.2(9) . .
